data_7133916
loop_
_publ_author_name
'Harsha, Priyasha'
'Das, Dinabandhu'

_publ_section_title
;
 Bidirectional strain release in a thermosalient organic salt crystal
 induced by anisotropic thermal expansion and phase transformation.
;
_journal_issue 95
_journal_name_full 'Chemical communications (Cambridge, England)'
_journal_page_first 14105
_journal_page_last 14108
_journal_paper_doi 10.1039/d4cc04764h
_journal_volume 60
_journal_year 2024
_chemical_formula_moiety 'C4 H O4, C3 H5 N2'
_chemical_formula_sum 'C7 H6 N2 O4'
_chemical_formula_weight 182.14
_space_group_crystal_system monoclinic
_space_group_IT_number 14
_space_group_name_Hall '-P 2ybc'
_space_group_name_H-M_alt 'P 1 21/c 1'
_atom_sites_solution_hydrogens difmap
_audit_creation_method SHELXL-2019/3
_audit_update_record
;
2024-09-13 deposited with the CCDC.	2024-11-01 downloaded from the CCDC.
;
_cell_angle_alpha 90
_cell_angle_beta 100.221(4)
_cell_angle_gamma 90
_cell_formula_units_Z 4
_cell_length_a 9.3808(10)
_cell_length_b 10.9778(13)
_cell_length_c 7.5597(8)
_cell_measurement_reflns_used 7159
_cell_measurement_temperature 300(2)
_cell_measurement_theta_max 28.38
_cell_measurement_theta_min 2.21
_cell_volume 766.15(15)
_computing_cell_refinement 'Bruker SAINT'
_computing_data_collection 'Bruker APEX3'
_computing_data_reduction 'Bruker SAINT'
_computing_molecular_graphics 'XSeed (Barbour 2017)'
_computing_structure_refinement 'SHELXL-2019/2 (Sheldrick, 2019)'
_computing_structure_solution 'SHELXT 2018/2 (Sheldrick, 2018)'
_diffrn_ambient_temperature 300(2)
_diffrn_measured_fraction_theta_full 0.982
_diffrn_measured_fraction_theta_max 0.982
_diffrn_measurement_device_type 'Bruker APEX-III CMOS detector'
_diffrn_measurement_method '\f and \w scans'
_diffrn_radiation_type MoK\a
_diffrn_radiation_wavelength 0.71073
_diffrn_reflns_av_R_equivalents 0.0213
_diffrn_reflns_av_unetI/netI 0.0130
_diffrn_reflns_Laue_measured_fraction_full 0.982
_diffrn_reflns_Laue_measured_fraction_max 0.982
_diffrn_reflns_limit_h_max 11
_diffrn_reflns_limit_h_min -12
_diffrn_reflns_limit_k_max 14
_diffrn_reflns_limit_k_min -14
_diffrn_reflns_limit_l_max 10
_diffrn_reflns_limit_l_min -10
_diffrn_reflns_number 13708
_diffrn_reflns_point_group_measured_fraction_full 0.982
_diffrn_reflns_point_group_measured_fraction_max 0.982
_diffrn_reflns_theta_full 25.000
_diffrn_reflns_theta_max 28.387
_diffrn_reflns_theta_min 2.883
_diffrn_source Microfocus
_exptl_absorpt_coefficient_mu 0.132
_exptl_absorpt_correction_T_max 0.7457
_exptl_absorpt_correction_T_min 0.7122
_exptl_absorpt_correction_type none
_exptl_absorpt_process_details SADABS
_exptl_crystal_colour colourless
_exptl_crystal_density_diffrn 1.579
_exptl_crystal_density_meas ?
_exptl_crystal_description Block
_exptl_crystal_F_000 376
_exptl_crystal_recrystallization_method 'Re-crystallisation from solvent: Mixture of Methanol and Water'
_exptl_crystal_size_max 0.298
_exptl_crystal_size_mid 0.258
_exptl_crystal_size_min 0.150
_refine_diff_density_max 0.341
_refine_diff_density_min -0.150
_refine_diff_density_rms 0.034
_refine_ls_extinction_method none
_refine_ls_goodness_of_fit_ref 1.037
_refine_ls_hydrogen_treatment refall
_refine_ls_matrix_type full
_refine_ls_number_parameters 142
_refine_ls_number_reflns 1889
_refine_ls_number_restraints 0
_refine_ls_restrained_S_all 1.037
_refine_ls_R_factor_all 0.0417
_refine_ls_R_factor_gt 0.0375
_refine_ls_shift/su_max 0.001
_refine_ls_shift/su_mean 0.000
_refine_ls_structure_factor_coef Fsqd
_refine_ls_weighting_details 'w=1/[\s^2^(Fo^2^)+(0.0623P)^2^+0.1410P] where P=(Fo^2^+2Fc^2^)/3'
_refine_ls_weighting_scheme calc
_refine_ls_wR_factor_gt 0.1069
_refine_ls_wR_factor_ref 0.1112
_reflns_Friedel_coverage 0.000
_reflns_number_gt 1702
_reflns_number_total 1889
_reflns_threshold_expression 'I > 2\s(I)'
_cod_data_source_file d4cc04764h4.cif
_cod_data_source_block SQIM300K_HT
_cod_depositor_comments
;
The following automatic conversions were performed:

data item '_exptl_crystal_density_meas' value 'not measured' was
changed to '?' -- the value is perceived as not measured.

Automatic conversion script
Id: cif_fix_values 8170 2020-07-09 18:12:32Z antanas 

 Adding full bibliography for 7133913--7133921.cif.
;
_cod_original_sg_symbol_H-M 'P 21/c'
_cod_database_code 7133916
_shelx_shelxl_version_number 2019/3
_shelx_space_group_comment
;
The symmetry employed for this shelxl refinement is uniquely defined
by the following loop, which should always be used as a source of
symmetry information in preference to the above space-group names.
They are only intended as comments.
;

loop_
_space_group_symop_operation_xyz
'x, y, z'
'-x, y+1/2, -z+1/2'
'-x, -y, -z'
'x, -y-1/2, z-1/2'

loop_
_atom_site_label
_atom_site_type_symbol
_atom_site_fract_x
_atom_site_fract_y
_atom_site_fract_z
_atom_site_U_iso_or_equiv
_atom_site_adp_type
_atom_site_occupancy
_atom_site_site_symmetry_order
_atom_site_calc_flag
_atom_site_refinement_flags_posn
_atom_site_refinement_flags_adp
_atom_site_refinement_flags_occupancy
_atom_site_disorder_assembly
_atom_site_disorder_group
O1 O 1.02313(8) 0.87781(7) 0.17968(12) 0.0407(2) Uani 1 1 d . . . . .
O3 O 0.69547(9) 0.60840(7) 0.33453(13) 0.0463(2) Uani 1 1 d . . . . .
O4 O 1.01549(9) 0.59387(7) 0.21443(14) 0.0463(3) Uani 1 1 d . . . . .
O2 O 0.70528(9) 0.90104(7) 0.29636(15) 0.0510(3) Uani 1 1 d . . . . .
C3 C 0.78259(10) 0.68201(9) 0.29208(14) 0.0318(2) Uani 1 1 d . . . . .
C2 C 0.78625(11) 0.81846(9) 0.27536(14) 0.0332(2) Uani 1 1 d . . . . .
C4 C 0.92266(10) 0.67753(9) 0.23944(14) 0.0313(2) Uani 1 1 d . . . . .
C1 C 0.93070(10) 0.80576(9) 0.22220(14) 0.0306(2) Uani 1 1 d . . . . .
N1 N 0.45497(11) 0.70956(10) 0.44228(14) 0.0414(3) Uani 1 1 d . . . . .
N2 N 0.25467(11) 0.71553(10) 0.53992(14) 0.0418(3) Uani 1 1 d . . . . .
C5 C 0.42314(13) 0.82952(11) 0.46217(17) 0.0445(3) Uani 1 1 d . . . . .
C7 C 0.35115(12) 0.64257(12) 0.48953(17) 0.0455(3) Uani 1 1 d . . . . .
C6 C 0.29688(13) 0.83357(12) 0.52359(17) 0.0445(3) Uani 1 1 d . . . . .
H4 H 0.9921(16) 0.5140(16) 0.255(2) 0.082(6) Uiso 1 1 d . . . . .
H2 H 0.1732(19) 0.6924(18) 0.583(2) 0.073(5) Uiso 1 1 d . . . . .
H7 H 0.3460(17) 0.5552(19) 0.489(2) 0.079(6) Uiso 1 1 d . . . . .
H1 H 0.5343(19) 0.6818(17) 0.404(2) 0.069(5) Uiso 1 1 d . . . . .
H5 H 0.4812(18) 0.8909(16) 0.435(2) 0.065(5) Uiso 1 1 d . . . . .
H6 H 0.2477(17) 0.8979(16) 0.554(2) 0.066(5) Uiso 1 1 d . . . . .

loop_
_atom_site_aniso_label
_atom_site_aniso_U_11
_atom_site_aniso_U_22
_atom_site_aniso_U_33
_atom_site_aniso_U_23
_atom_site_aniso_U_13
_atom_site_aniso_U_12
O1 0.0356(4) 0.0248(4) 0.0688(5) 0.0006(3) 0.0283(4) -0.0029(3)
O3 0.0378(4) 0.0301(4) 0.0785(6) 0.0055(4) 0.0309(4) -0.0035(3)
O4 0.0401(4) 0.0243(4) 0.0831(6) 0.0028(4) 0.0345(4) 0.0045(3)
O2 0.0435(5) 0.0302(4) 0.0878(7) 0.0021(4) 0.0351(4) 0.0067(3)
C3 0.0292(5) 0.0253(5) 0.0445(5) 0.0015(4) 0.0160(4) 0.0004(4)
C2 0.0307(5) 0.0252(5) 0.0476(6) 0.0017(4) 0.0176(4) -0.0002(4)
C4 0.0287(5) 0.0238(5) 0.0450(5) 0.0001(4) 0.0163(4) 0.0000(3)
C1 0.0286(5) 0.0239(5) 0.0427(5) -0.0002(4) 0.0153(4) 0.0004(3)
N1 0.0324(5) 0.0426(6) 0.0536(6) 0.0016(4) 0.0200(4) 0.0019(4)
N2 0.0318(5) 0.0471(6) 0.0504(6) 0.0006(4) 0.0181(4) -0.0053(4)
C5 0.0441(6) 0.0366(6) 0.0572(7) -0.0027(5) 0.0208(5) -0.0090(5)
C7 0.0423(6) 0.0351(6) 0.0632(8) 0.0047(5) 0.0200(5) -0.0016(4)
C6 0.0427(6) 0.0385(6) 0.0561(7) -0.0071(5) 0.0192(5) 0.0010(5)

loop_
_atom_type_symbol
_atom_type_description
_atom_type_scat_dispersion_real
_atom_type_scat_dispersion_imag
_atom_type_scat_source
C C 0.0033 0.0016 'International Tables Vol C Tables 4.2.6.8 and 6.1.1.4'
H H 0.0000 0.0000 'International Tables Vol C Tables 4.2.6.8 and 6.1.1.4'
N N 0.0061 0.0033 'International Tables Vol C Tables 4.2.6.8 and 6.1.1.4'
O O 0.0106 0.0060 'International Tables Vol C Tables 4.2.6.8 and 6.1.1.4'

loop_
_geom_angle_atom_site_label_1
_geom_angle_atom_site_label_2
_geom_angle_atom_site_label_3
_geom_angle
_geom_angle_site_symmetry_1
_geom_angle_site_symmetry_3
_geom_angle_publ_flag
O3 C3 C4 136.88(9) . . ?
O3 C3 C2 134.53(9) . . ?
C4 C3 C2 88.58(7) . . ?
O2 C2 C1 136.76(9) . . ?
O2 C2 C3 135.25(9) . . ?
C1 C2 C3 87.99(7) . . ?
O4 C4 C1 129.74(9) . . ?
O4 C4 C3 136.95(9) . . ?
C1 C4 C3 93.31(8) . . ?
O1 C1 C4 134.36(9) . . ?
O1 C1 C2 135.51(9) . . ?
C4 C1 C2 90.13(8) . . ?
C7 N1 C5 108.77(10) . . ?
C7 N2 C6 109.03(10) . . ?
C6 C5 N1 107.01(10) . . ?
N2 C7 N1 108.55(12) . . ?
C5 C6 N2 106.64(10) . . ?

loop_
_geom_bond_atom_site_label_1
_geom_bond_atom_site_label_2
_geom_bond_distance
_geom_bond_site_symmetry_2
_geom_bond_publ_flag
O1 C1 1.2568(11) . ?
O3 C3 1.2316(12) . ?
O4 C4 1.3023(12) . ?
O2 C2 1.2111(12) . ?
C3 C4 1.4397(13) . ?
C3 C2 1.5042(14) . ?
C2 C1 1.4868(13) . ?
C4 C1 1.4169(13) . ?
N1 C7 1.3192(15) . ?
N1 C5 1.3646(16) . ?
N2 C7 1.3145(15) . ?
N2 C6 1.3669(17) . ?
C5 C6 1.3475(17) . ?
